data_7720043
loop_
_publ_author_name
'Manna, Anupama'
'Ansari, Mohammad Fawad'
'Arjmand, Farukh'
'Jagli&#x10d;i&#x107;, Zvonko'
'Herchel, Radovan'
'Ray, Debashis'

_publ_section_title
;
 Phenoxido-bridged open-cubane
 [Cu<sub>4</sub>(&#x3bc;<sub>3</sub>-OH)<sub>2</sub>] and stepped-cubane
 [Cu<sub>4</sub>(&#x3bc;<sub>3</sub>-OMe)<sub>2</sub>] complexes from a
 semicarbazone Schiff base: synthesis, anion-coordination-tunable
 structures, biomimicking functions, DNA binding, magnetic behavior and
 theoretical support.
;
_journal_issue 9
_journal_name_full 'Dalton transactions (Cambridge, England : 2003)'
_journal_page_first 3750
_journal_page_last 3767
_journal_paper_doi 10.1039/d5dt03005f
_journal_volume 55
_journal_year 2026
_chemical_formula_moiety 'C12 H16 Cu2 N7 O7, N O3, H2 O'
_chemical_formula_sum 'C12 H18 Cu2 N8 O11'
_chemical_formula_weight 577.42
_space_group_crystal_system triclinic
_space_group_IT_number 2
_space_group_name_Hall '-P 1'
_space_group_name_H-M_alt 'P -1'
_symmetry_Int_Tables_number 2
_atom_sites_solution_primary iterative
_audit_creation_date 2025-12-10
_audit_creation_method
;
Olex2 1.2
(compiled 2018.05.29 svn.r3508 for OlexSys, GUI svn.r5506)
;
_audit_update_record
;
2025-12-10 deposited with the CCDC.	2026-01-26 downloaded from the CCDC.
;
_cell_angle_alpha 85.22(3)
_cell_angle_beta 79.67(3)
_cell_angle_gamma 66.51(3)
_cell_formula_units_Z 2
_cell_length_a 8.185(4)
_cell_length_b 10.141(4)
_cell_length_c 13.801(7)
_cell_measurement_reflns_used 4048
_cell_measurement_temperature 303
_cell_measurement_theta_max 25.088
_cell_measurement_theta_min 2.776
_cell_volume 1033.5(9)
_computing_cell_refinement 'SAINT V8.38A (?, 2016)'
_computing_data_reduction 'SAINT V8.38A (?, 2016)'
_computing_molecular_graphics 'Olex2 (Dolomanov et al., 2009)'
_computing_publication_material 'Olex2 (Dolomanov et al., 2009)'
_computing_structure_refinement 'olex2.refine (Bourhis et al., 2015)'
_computing_structure_solution 'olex2.solve (Bourhis et al., 2015)'
_diffrn_ambient_temperature 301.0
_diffrn_measured_fraction_theta_full 0.9726
_diffrn_measured_fraction_theta_max 0.9726
_diffrn_measurement_device_type 'CCD area detector'
_diffrn_measurement_method '\f and \w scans'
_diffrn_radiation_type 'Mo K\a'
_diffrn_radiation_wavelength 0.71073
_diffrn_reflns_av_R_equivalents 0.1111
_diffrn_reflns_av_unetI/netI 0.1161
_diffrn_reflns_limit_h_max 9
_diffrn_reflns_limit_h_min -9
_diffrn_reflns_limit_k_max 12
_diffrn_reflns_limit_k_min -12
_diffrn_reflns_limit_l_max 16
_diffrn_reflns_limit_l_min -16
_diffrn_reflns_number 12128
_diffrn_reflns_theta_full 25.1218
_diffrn_reflns_theta_max 25.12
_diffrn_reflns_theta_min 2.76
_exptl_absorpt_coefficient_mu 2.133
_exptl_absorpt_correction_T_max 0.7452
_exptl_absorpt_correction_T_min 0.5589
_exptl_absorpt_correction_type multi-scan
_exptl_absorpt_process_details
;
SADABS-2016/2 (Bruker,2016/2) was used for absorption correction.
wR2(int) was 0.1039 before and 0.0503 after correction.
The Ratio of minimum to maximum transmission is 0.7500.
The \l/2 correction factor is Not present.
;
_exptl_crystal_colour green
_exptl_crystal_density_diffrn 1.8553
_exptl_crystal_description block
_exptl_crystal_F_000 585.6554
_refine_diff_density_max 1.8407
_refine_diff_density_min -1.5501
_refine_diff_density_rms 0.4184
_refine_ls_d_res_high 0.8371
_refine_ls_d_res_low 7.3691
_refine_ls_goodness_of_fit_ref 1.0860
_refine_ls_hydrogen_treatment constr
_refine_ls_matrix_type full
_refine_ls_number_constraints 29
_refine_ls_number_parameters 303
_refine_ls_number_reflns 3590
_refine_ls_number_restraints 0
_refine_ls_restrained_S_all 1.0860
_refine_ls_R_factor_all 0.1294
_refine_ls_R_factor_gt 0.0641
_refine_ls_shift/su_max 0.0004
_refine_ls_shift/su_mean 0.0000
_refine_ls_structure_factor_coef Fsqd
_refine_ls_weighting_details 'w=1/[\s^2^(Fo^2^)+(0.0255P)^2^+3.6707P] where P=(Fo^2^+2Fc^2^)/3'
_refine_ls_weighting_scheme calc
_refine_ls_wR_factor_gt 0.1073
_refine_ls_wR_factor_ref 0.1221
_reflns_Friedel_coverage 0.0
_reflns_limit_h_max 9
_reflns_limit_h_min -9
_reflns_limit_k_max 12
_reflns_limit_k_min -11
_reflns_limit_l_max 16
_reflns_limit_l_min 0
_reflns_number_gt 2359
_reflns_number_total 3590
_reflns_threshold_expression I>=2u(I)
_cod_data_source_file d5dt03005f2.cif
_cod_data_source_block Anupama_0m_a
_cod_depositor_comments 'Adding full bibliography for 7720043--7720044.cif.'
_cod_database_code 7720043
_olex2_refinement_description
;
1. Fixed Uiso
 At 1.2 times of:
  All C(H) groups, All N(H) groups, All N(H,H) groups
 At 1.5 times of:
  All C(H,H,H) groups, All O(H,H) groups
2.a Free rotating group:
 O1W(H1Wa,H1Wb)
2.b Aromatic/amide H refined with riding coordinates:
 N2(H2), N5(H5), C8(H8), C7(H7), C10(H10), C3(H3)
2.c X=CH2 refined with riding coordinates:
 N6(H6a,H6b), N3(H3a,H3b)
2.d Idealised Me refined as rotating group:
 C1(H1a,H1b,H1c), C12(H12a,H12b,H12c)
;
_olex2_submission_special_instructions 'No special instructions were received'

loop_
_space_group_symop_id
_space_group_symop_operation_xyz
1 x,y,z
2 -x,-y,-z

loop_
_atom_site_label
_atom_site_type_symbol
_atom_site_fract_x
_atom_site_fract_y
_atom_site_fract_z
_atom_site_U_iso_or_equiv
_atom_site_adp_type
_atom_site_occupancy
_atom_site_refinement_flags_posn
Cu1 Cu 0.35931(9) 0.16708(8) 0.49684(5) 0.0300(2) Uani 1.000000 .
Cu2 Cu 0.56877(9) 0.10990(8) 0.65405(5) 0.0290(2) Uani 1.000000 .
O1 O 0.3190(5) 0.1656(4) 0.6394(3) 0.0287(10) Uani 1.000000 .
O2 O 0.3736(5) 0.1809(5) 0.3533(3) 0.0354(11) Uani 1.000000 .
O3 O 0.8124(5) 0.0392(4) 0.6866(3) 0.0339(11) Uani 1.000000 .
O4 O 0.6104(5) 0.0747(4) 0.5147(3) 0.0268(10) Uani 1.000000 .
N1 N 0.1054(6) 0.2712(5) 0.4938(3) 0.0282(12) Uani 1.000000 .
O5 O 0.5238(6) 0.3593(5) 0.6343(4) 0.0540(15) Uani 1.000000 .
O7 O 0.3627(7) 0.4181(5) 0.5168(4) 0.0605(16) Uani 1.000000 .
N4 N 0.4997(7) 0.1345(5) 0.7947(4) 0.0301(13) Uani 1.000000 .
N2 N 0.0709(7) 0.2992(6) 0.3985(4) 0.0357(13) Uani 1.000000 .
H2 H -0.0362(7) 0.3443(6) 0.3847(4) 0.0429(16) Uiso 1.000000 R
N6 N 0.9576(7) -0.0066(6) 0.8181(4) 0.0452(16) Uani 1.000000 .
H6a H 1.0615(7) -0.0401(6) 0.7813(4) 0.0542(19) Uiso 1.000000 R
H6b H 0.9506(7) -0.0039(6) 0.8809(4) 0.0542(19) Uiso 1.000000 R
N8 N 0.6494(8) 0.1409(7) 1.0820(4) 0.0470(16) Uani 1.000000 .
N3 N 0.2006(7) 0.2711(6) 0.2346(4) 0.0390(14) Uani 1.000000 .
H3a H 0.2933(7) 0.2382(6) 0.1893(4) 0.0468(17) Uiso 1.000000 R
H3b H 0.0953(7) 0.3180(6) 0.2188(4) 0.0468(17) Uiso 1.000000 R
N5 N 0.6492(7) 0.0897(6) 0.8402(4) 0.0379(14) Uani 1.000000 .
H5 H 0.6419(7) 0.0923(6) 0.9030(4) 0.0455(17) Uiso 1.000000 R
O6 O 0.2736(7) 0.5472(6) 0.6485(4) 0.0701(17) Uani 1.000000 .
N7 N 0.3872(8) 0.4418(6) 0.5995(5) 0.0468(16) Uani 1.000000 .
C11 C 0.2198(9) 0.2498(7) 0.3277(5) 0.0330(16) Uani 1.000000 .
C8 C 0.3405(8) 0.1872(7) 0.8451(5) 0.0339(16) Uani 1.000000 .
H8 H 0.3306(8) 0.1904(7) 0.9132(5) 0.0407(19) Uiso 1.000000 R
O10 O 0.5103(8) 0.1484(6) 1.0532(4) 0.0651(16) Uani 1.000000 .
C9 C 0.8095(8) 0.0407(6) 0.7784(5) 0.0316(15) Uani 1.000000 .
C5 C 0.1695(7) 0.2357(6) 0.7025(4) 0.0245(14) Uani 1.000000 .
C4 C 0.0015(7) 0.3039(6) 0.6697(4) 0.0266(14) Uani 1.000000 .
C7 C 0.0156(8) 0.3090(7) 0.8687(5) 0.0365(17) Uani 1.000000 .
H7 H 0.0215(8) 0.3109(7) 0.9352(5) 0.044(2) Uiso 1.000000 R
O8 O 0.6429(7) 0.1892(7) 1.1604(4) 0.078(2) Uani 1.000000 .
C10 C -0.0241(8) 0.3181(6) 0.5670(4) 0.0299(15) Uani 1.000000 .
H10 H -0.1412(8) 0.3639(6) 0.5533(4) 0.0358(18) Uiso 1.000000 R
C2 C -0.1511(8) 0.3726(7) 0.8379(5) 0.0370(17) Uani 1.000000 .
C6 C 0.1753(8) 0.2419(6) 0.8033(4) 0.0271(14) Uani 1.000000 .
O9 O 0.7965(7) 0.0808(8) 1.0293(4) 0.090(2) Uani 1.000000 .
C3 C -0.1538(8) 0.3706(7) 0.7391(5) 0.0332(16) Uani 1.000000 .
H3 H -0.2640(8) 0.4156(7) 0.7168(5) 0.0399(19) Uiso 1.000000 R
O1W O 0.1392(9) 0.6202(9) 0.8487(5) 0.092(2) Uani 1.000000 .
H1Wa H 0.184(13) 0.679(9) 0.859(8) 0.138(3) Uiso 1.000000 G
H1Wb H 0.215(11) 0.566(10) 0.803(6) 0.138(3) Uiso 1.000000 G
C1 C -0.3227(9) 0.4431(8) 0.9100(5) 0.056(2) Uani 1.000000 .
H1a H -0.2935(11) 0.467(5) 0.9689(15) 0.084(3) Uiso 1.000000 GR
H1b H -0.400(3) 0.529(3) 0.8808(14) 0.084(3) Uiso 1.000000 GR
H1c H -0.383(3) 0.378(2) 0.926(3) 0.084(3) Uiso 1.000000 GR
C12 C 0.7440(10) 0.1144(9) 0.4476(7) 0.071(3) Uani 1.000000 .
H12a H 0.711(4) 0.132(6) 0.3829(11) 0.106(4) Uiso 1.000000 GR
H12b H 0.748(6) 0.200(4) 0.471(2) 0.106(4) Uiso 1.000000 GR
H12c H 0.8607(17) 0.037(3) 0.445(3) 0.106(4) Uiso 1.000000 GR

loop_
_atom_site_aniso_label
_atom_site_aniso_U_11
_atom_site_aniso_U_22
_atom_site_aniso_U_33
_atom_site_aniso_U_12
_atom_site_aniso_U_13
_atom_site_aniso_U_23
Cu1 0.0193(4) 0.0409(5) 0.0225(4) -0.0035(3) -0.0045(3) -0.0019(3)
Cu2 0.0204(4) 0.0402(5) 0.0214(4) -0.0055(3) -0.0048(3) -0.0029(3)
O1 0.016(2) 0.045(3) 0.019(2) -0.0040(18) -0.0028(17) -0.0065(19)
O2 0.026(2) 0.052(3) 0.021(2) -0.008(2) -0.0022(19) 0.002(2)
O3 0.021(2) 0.046(3) 0.029(3) -0.0060(19) -0.0056(19) -0.003(2)
O4 0.018(2) 0.039(3) 0.021(2) -0.0088(18) -0.0036(17) -0.0007(19)
N1 0.024(3) 0.038(3) 0.018(3) -0.007(2) -0.007(2) 0.000(2)
O5 0.044(3) 0.041(3) 0.080(4) -0.010(2) -0.038(3) 0.009(3)
O7 0.069(4) 0.053(3) 0.069(4) -0.023(3) -0.040(3) 0.008(3)
N4 0.025(3) 0.042(3) 0.022(3) -0.009(2) -0.009(2) -0.001(2)
N2 0.024(3) 0.046(3) 0.027(3) -0.002(2) -0.009(2) -0.000(3)
N6 0.025(3) 0.066(4) 0.040(4) -0.010(3) -0.013(3) -0.000(3)
N8 0.041(4) 0.058(4) 0.032(4) -0.010(3) -0.004(3) -0.003(3)
N3 0.039(3) 0.049(4) 0.021(3) -0.007(3) -0.011(2) 0.007(3)
N5 0.029(3) 0.062(4) 0.021(3) -0.014(3) -0.012(2) 0.001(3)
O6 0.046(3) 0.064(4) 0.087(5) -0.000(3) -0.023(3) -0.009(3)
N7 0.037(3) 0.035(4) 0.071(5) -0.014(3) -0.024(3) 0.009(3)
C11 0.036(4) 0.033(4) 0.025(4) -0.008(3) -0.006(3) 0.000(3)
C8 0.032(4) 0.048(4) 0.018(3) -0.012(3) -0.002(3) 0.000(3)
O10 0.059(4) 0.096(4) 0.055(4) -0.040(3) -0.026(3) 0.006(3)
C9 0.031(3) 0.032(4) 0.034(4) -0.014(3) -0.012(3) 0.004(3)
C5 0.018(3) 0.029(3) 0.024(3) -0.007(2) -0.001(3) -0.003(3)
C4 0.021(3) 0.035(4) 0.025(3) -0.011(3) -0.004(3) -0.004(3)
C7 0.036(4) 0.048(4) 0.019(4) -0.010(3) 0.001(3) -0.008(3)
O8 0.058(4) 0.128(6) 0.045(4) -0.030(4) -0.003(3) -0.039(4)
C10 0.024(3) 0.034(4) 0.028(4) -0.007(3) -0.007(3) -0.002(3)
C2 0.022(3) 0.047(4) 0.033(4) -0.007(3) 0.007(3) -0.005(3)
C6 0.020(3) 0.034(4) 0.021(3) -0.004(3) -0.000(2) -0.005(3)
O9 0.043(3) 0.154(6) 0.034(3) 0.002(4) -0.001(3) -0.014(4)
C3 0.020(3) 0.040(4) 0.033(4) -0.006(3) 0.001(3) -0.002(3)
O1W 0.086(5) 0.109(6) 0.091(6) -0.038(4) -0.039(4) -0.002(4)
C1 0.033(4) 0.073(6) 0.042(5) -0.004(4) 0.006(3) -0.008(4)
C12 0.043(5) 0.075(6) 0.095(7) -0.024(4) -0.005(5) -0.011(5)

loop_
_atom_type_symbol
_atom_type_scat_dispersion_real
_atom_type_scat_dispersion_imag
_atom_type_scat_Cromer_Mann_a1
_atom_type_scat_Cromer_Mann_a2
_atom_type_scat_Cromer_Mann_a3
_atom_type_scat_Cromer_Mann_a4
_atom_type_scat_Cromer_Mann_b1
_atom_type_scat_Cromer_Mann_b2
_atom_type_scat_Cromer_Mann_b3
_atom_type_scat_Cromer_Mann_b4
_atom_type_scat_Cromer_Mann_c
_atom_type_scat_source
_atom_type_scat_dispersion_source
H 0.00000 0.00000 0.49300 0.32291 0.14019 0.04081 10.51090 26.12570 3.14236 57.79970 0.0030380000826 'International Tables Volume C Table 6.1.1.4 (pp. 500-502)' 'Henke, Gullikson and Davis, At. Data and Nucl. Data Tables, 1993, 54, 2'
C 0.00347 0.00161 2.31000 1.02000 1.58860 0.86500 20.84390 10.20750 0.56870 51.65120 0.215599998832 'International Tables Volume C Table 6.1.1.4 (pp. 500-502)' 'Henke, Gullikson and Davis, At. Data and Nucl. Data Tables, 1993, 54, 2'
Cu 0.34125 1.28947 13.33800 7.16760 5.61580 1.67350 3.58280 0.24700 11.39660 64.81260 1.19099998474 'International Tables Volume C Table 6.1.1.4 (pp. 500-502)' 'Henke, Gullikson and Davis, At. Data and Nucl. Data Tables, 1993, 54, 2'
O 0.01158 0.00611 3.04850 2.28680 1.54630 0.86700 13.27710 5.70110 0.32390 32.90890 0.250800013542 'International Tables Volume C Table 6.1.1.4 (pp. 500-502)' 'Henke, Gullikson and Davis, At. Data and Nucl. Data Tables, 1993, 54, 2'
N 0.00653 0.00323 12.21260 3.13220 2.01250 1.16630 0.00570 9.89330 28.99750 0.58260 -11.5290002823 'International Tables Volume C Table 6.1.1.4 (pp. 500-502)' 'Henke, Gullikson and Davis, At. Data and Nucl. Data Tables, 1993, 54, 2'

loop_
_geom_angle_atom_site_label_1
_geom_angle_atom_site_label_2
_geom_angle_atom_site_label_3
_geom_angle
_geom_angle_site_symmetry_1
_geom_angle_site_symmetry_3
_geom_angle_publ_flag
O1 Cu1 Cu2 41.86(11) . . ?
O2 Cu1 Cu2 143.65(13) . . ?
O2 Cu1 O1 174.11(16) . . ?
O4 Cu1 Cu2 41.72(11) . . ?
O4 Cu1 Cu2 95.17(9) 2_656 . ?
O4 Cu1 O1 82.55(16) . . ?
O4 Cu1 O1 94.26(16) 2_656 . ?
O4 Cu1 O2 103.28(17) . . ?
O4 Cu1 O2 87.43(16) 2_656 . ?
N1 Cu1 Cu2 131.68(14) . . ?
N1 Cu1 O1 91.49(18) . . ?
N1 Cu1 O2 82.63(18) . . ?
N1 Cu1 O4 101.45(18) . 2_656 ?
N1 Cu1 O4 172.97(18) . . ?
O1 Cu2 Cu1 41.87(11) . . ?
O3 Cu2 Cu1 145.07(13) . . ?
O3 Cu2 O1 171.56(18) . . ?
O4 Cu2 Cu1 42.01(11) . . ?
O4 Cu2 O1 82.85(16) . . ?
O4 Cu2 O3 103.31(17) . . ?
O5 Cu2 Cu1 84.76(11) . . ?
O5 Cu2 O1 88.13(17) . . ?
O5 Cu2 O3 96.99(17) . . ?
O5 Cu2 O4 94.86(18) . . ?
N4 Cu2 Cu1 132.05(15) . . ?
N4 Cu2 O1 90.45(18) . . ?
N4 Cu2 O3 82.88(19) . . ?
N4 Cu2 O4 171.6(2) . . ?
N4 Cu2 O5 89.9(2) . . ?
Cu2 O1 Cu1 96.27(17) . . ?
C5 O1 Cu1 129.6(4) . . ?
C5 O1 Cu2 129.0(4) . . ?
C11 O2 Cu1 112.0(4) . . ?
C9 O3 Cu2 111.5(4) . . ?
Cu2 O4 Cu1 96.27(17) . . ?
Cu2 O4 Cu1 105.12(17) . 2_656 ?
C12 O4 Cu1 118.4(4) . . ?
C12 O4 Cu1 115.3(4) . 2_656 ?
C12 O4 Cu2 120.6(4) . . ?
N2 N1 Cu1 111.3(4) . . ?
C10 N1 Cu1 128.3(4) . . ?
C10 N1 N2 120.3(5) . . ?
N7 O5 Cu2 117.2(4) . . ?
N5 N4 Cu2 110.8(4) . . ?
C8 N4 Cu2 128.6(4) . . ?
C8 N4 N5 120.6(5) . . ?
H2 N2 N1 122.6(3) . . ?
C11 N2 N1 114.8(5) . . ?
C11 N2 H2 122.6(3) . . ?
H6b N6 H6a 120.0 . . ?
C9 N6 H6a 120.0 . . ?
C9 N6 H6b 120.0 . . ?
O8 N8 O10 121.3(6) . . ?
O9 N8 O10 118.6(7) . . ?
O9 N8 O8 120.1(7) . . ?
H3b N3 H3a 120.0 . . ?
C11 N3 H3a 120.0 . . ?
C11 N3 H3b 120.0 . . ?
H5 N5 N4 122.6(3) . . ?
C9 N5 N4 114.9(5) . . ?
C9 N5 H5 122.6(4) . . ?
O7 N7 O5 120.2(6) . . ?
O6 N7 O5 119.5(7) . . ?
O6 N7 O7 120.2(6) . . ?
N2 C11 O2 119.3(6) . . ?
N3 C11 O2 121.5(6) . . ?
N3 C11 N2 119.3(6) . . ?
H8 C8 N4 117.7(4) . . ?
C6 C8 N4 124.5(6) . . ?
C6 C8 H8 117.7(3) . . ?
N6 C9 O3 122.5(6) . . ?
N5 C9 O3 119.9(6) . . ?
N5 C9 N6 117.5(6) . . ?
C4 C5 O1 120.7(5) . . ?
C6 C5 O1 121.0(5) . . ?
C6 C5 C4 118.3(5) . . ?
C10 C4 C5 124.8(5) . . ?
C3 C4 C5 118.9(5) . . ?
C3 C4 C10 116.2(5) . . ?
C2 C7 H7 118.9(4) . . ?
C6 C7 H7 118.9(4) . . ?
C6 C7 C2 122.3(6) . . ?
C4 C10 N1 124.1(5) . . ?
H10 C10 N1 118.0(3) . . ?
H10 C10 C4 118.0(3) . . ?
C3 C2 C7 117.1(6) . . ?
C1 C2 C7 121.5(6) . . ?
C1 C2 C3 121.4(6) . . ?
C5 C6 C8 123.8(5) . . ?
C7 C6 C8 116.2(6) . . ?
C7 C6 C5 119.9(5) . . ?
C2 C3 C4 123.4(6) . . ?
H3 C3 C4 118.3(4) . . ?
H3 C3 C2 118.3(4) . . ?
H1Wb O1W H1Wa 104.5 . . ?
H1a C1 C2 109.5 . . ?
H1b C1 C2 109.5 . . ?
H1b C1 H1a 109.5 . . ?
H1c C1 C2 109.5 . . ?
H1c C1 H1a 109.5 . . ?
H1c C1 H1b 109.5 . . ?
H12a C12 O4 109.5 . . ?
H12b C12 O4 109.5 . . ?
H12b C12 H12a 109.5 . . ?
H12c C12 O4 109.5 . . ?
H12c C12 H12a 109.5 . . ?
H12c C12 H12b 109.5 . . ?

loop_
_geom_bond_atom_site_label_1
_geom_bond_atom_site_label_2
_geom_bond_distance
_geom_bond_site_symmetry_2
_geom_bond_publ_flag
Cu1 Cu2 2.8836(17) . ?
Cu1 O1 1.936(4) . ?
Cu1 O2 1.959(4) . ?
Cu1 O4 2.380(4) 2_656 ?
Cu1 O4 1.942(4) . ?
Cu1 N1 1.926(5) . ?
Cu2 O1 1.936(4) . ?
Cu2 O3 1.954(4) . ?
Cu2 O4 1.930(4) . ?
Cu2 O5 2.405(5) . ?
Cu2 N4 1.931(5) . ?
O1 C5 1.337(6) . ?
O2 C11 1.271(7) . ?
O3 C9 1.264(7) . ?
O4 C12 1.463(8) . ?
N1 N2 1.377(6) . ?
N1 C10 1.291(7) . ?
O5 N7 1.249(6) . ?
O7 N7 1.252(7) . ?
N4 N5 1.371(6) . ?
N4 C8 1.284(7) . ?
N2 H2 0.8600 . ?
N2 C11 1.363(8) . ?
N6 H6a 0.8600 . ?
N6 H6b 0.8600 . ?
N6 C9 1.316(7) . ?
N8 O10 1.244(7) . ?
N8 O8 1.208(7) . ?
N8 O9 1.235(7) . ?
N3 H3a 0.8600 . ?
N3 H3b 0.8600 . ?
N3 C11 1.313(7) . ?
N5 H5 0.8600 . ?
N5 C9 1.359(8) . ?
O6 N7 1.252(7) . ?
C8 H8 0.9300 . ?
C8 C6 1.448(8) . ?
C5 C4 1.409(7) . ?
C5 C6 1.409(8) . ?
C4 C10 1.457(8) . ?
C4 C3 1.406(8) . ?
C7 H7 0.9300 . ?
C7 C2 1.386(8) . ?
C7 C6 1.398(8) . ?
C10 H10 0.9300 . ?
C2 C3 1.370(9) . ?
C2 C1 1.513(8) . ?
C3 H3 0.9300 . ?
O1W H1Wa 0.8500 . ?
O1W H1Wb 0.8499 . ?
C1 H1a 0.9600 . ?
C1 H1b 0.9600 . ?
C1 H1c 0.9600 . ?
C12 H12a 0.9600 . ?
C12 H12b 0.9600 . ?
C12 H12c 0.9600 . ?
